data_2104342
loop_
_publ_author_name
'St\"oger, Berthold'
'Weil, Matthias'
'Zobetz, Erich'
'Giester, Gerald'

_publ_section_title
;
 Polymorphism of CaTeO~3~ and solid solutions
 Ca~<i>x~</i>Sr~1{-~<i>x</i>}TeO~3~
;
_journal_coeditor_code SN5078
_journal_issue 2
_journal_name_full 'Acta Crystallographica Section B'
_journal_page_first 167
_journal_page_last 181
_journal_paper_doi 10.1107/S0108768109002997
_journal_volume 65
_journal_year 2009
_chemical_formula_structural 'Ca Te O3'
_chemical_formula_sum 'Ca O3 Te'
_chemical_formula_weight 215.68
_chemical_name_systematic
;
 calcium(II) tellurium(IV) oxide - beta prime
;
_space_group_IT_number 2
_symmetry_cell_setting triclinic
_symmetry_space_group_name_Hall '-P 1'
_symmetry_space_group_name_H-M 'P -1'
_atom_sites_solution_primary direct
_atom_sites_solution_secondary difmap
_audit_creation_method SHELXL-97
_cell_angle_alpha 108.604(9)
_cell_angle_beta 112.393(13)
_cell_angle_gamma 32.3190(10)
_cell_formula_units_Z 18
_cell_length_a 25.6215(5)
_cell_length_b 10.3933(2)
_cell_length_c 11.2481(2)
_cell_measurement_reflns_used 25213
_cell_measurement_temperature 275(2)
_cell_measurement_theta_max 36.24
_cell_measurement_theta_min 2.07
_cell_volume 1480.59(16)
_computing_cell_refinement 'Denzo (Otwinowski & Minor, 1997)'
_computing_data_collection 'Collect (Nonius, 1998)'
_computing_data_reduction 'Denzo (Otwinowski & Minor, 1997)'
_computing_structure_refinement 'SHELXL-97 (Sheldrick, 1997)'
_computing_structure_solution 'SHELXS-97 (Sheldrick, 1990)'
_diffrn_ambient_temperature 275(2)
_diffrn_measured_fraction_theta_full 0.944
_diffrn_measured_fraction_theta_max 0.944
_diffrn_measurement_device_type 'Nonius Kappa-CCD'
_diffrn_measurement_method \w-scans
_diffrn_radiation_monochromator graphite
_diffrn_radiation_source 'fine-focus sealed tube'
_diffrn_radiation_type MoK\a
_diffrn_radiation_wavelength 0.71073
_diffrn_reflns_av_R_equivalents 0.0466
_diffrn_reflns_av_sigmaI/netI 0.0687
_diffrn_reflns_limit_h_max 40
_diffrn_reflns_limit_h_min -41
_diffrn_reflns_limit_k_max 17
_diffrn_reflns_limit_k_min -17
_diffrn_reflns_limit_l_max 18
_diffrn_reflns_limit_l_min -18
_diffrn_reflns_number 25213
_diffrn_reflns_theta_full 36.24
_diffrn_reflns_theta_max 36.24
_diffrn_reflns_theta_min 2.07
_diffrn_standards_number 0
_exptl_absorpt_coefficient_mu 10.391
_exptl_absorpt_correction_T_max 0.7812
_exptl_absorpt_correction_T_min 0.3686
_exptl_absorpt_correction_type multi-scan
_exptl_absorpt_process_details 'HKL-Scalepack (Otwinowsky & Minor, 2003)'
_exptl_crystal_colour colourless
_exptl_crystal_density_diffrn 4.354
_exptl_crystal_density_method 'not measured'
_exptl_crystal_description fragment
_exptl_crystal_F_000 1728
_exptl_crystal_size_max 0.12
_exptl_crystal_size_mid 0.08
_exptl_crystal_size_min 0.03
_refine_diff_density_max 2.402
_refine_diff_density_min -2.116
_refine_ls_extinction_coef 0.00085(3)
_refine_ls_extinction_expression Fc^*^=kFc[1+0.001xFc^2^\l^3^/sin(2\q)]^-1/4^
_refine_ls_extinction_method SHELXL
_refine_ls_goodness_of_fit_ref 1.013
_refine_ls_matrix_type full
_refine_ls_number_parameters 407
_refine_ls_number_reflns 13485
_refine_ls_number_restraints 0
_refine_ls_restrained_S_all 1.013
_refine_ls_R_factor_all 0.0623
_refine_ls_R_factor_gt 0.0344
_refine_ls_shift/su_max 0.004
_refine_ls_shift/su_mean 0.000
_refine_ls_structure_factor_coef Fsqd
_refine_ls_weighting_details 'calc w=1/[\s^2^(Fo^2^)+(0.0210P)^2^] where P=(Fo^2^+2Fc^2^)/3'
_refine_ls_weighting_scheme calc
_refine_ls_wR_factor_gt 0.0606
_refine_ls_wR_factor_ref 0.0679
_reflns_number_gt 10052
_reflns_number_total 13485
_reflns_threshold_expression >2sigma(I)
_cod_data_source_file sn5078.cif
_cod_data_source_block bprime-CaTeO3-275
_cod_original_cell_volume 1480.59(5)
_cod_database_code 2104342
_cod_database_fobs_code 2104342

loop_
_symmetry_equiv_pos_as_xyz
'x, y, z'
'-x, -y, -z'

loop_
_atom_site_type_symbol
_atom_site_label
_atom_site_fract_x
_atom_site_fract_y
_atom_site_fract_z
_atom_site_U_iso_or_equiv
_atom_site_adp_type
_atom_site_calc_flag
_atom_site_refinement_flags
_atom_site_occupancy
_atom_site_disorder_assembly
_atom_site_disorder_group
Te Te11 0.213527(18) 0.18719(4) -0.23810(2) 0.01029(5) Uani d . 1 . .
Te Te12 0.547381(17) 0.19010(4) -0.27497(2) 0.00894(5) Uani d . 1 . .
Te Te13 -0.141718(17) 0.23844(4) 0.73150(2) 0.00851(5) Uani d . 1 . .
Te Te21 0.028790(19) -0.27924(5) 0.48238(2) 0.01276(5) Uani d . 1 . .
Te Te22 0.353446(19) -0.19023(5) 0.47736(2) 0.01321(5) Uani d . 1 . .
Te Te23 -0.307515(18) 0.70945(4) 0.44468(2) 0.01047(5) Uani d . 1 . .
Te Te31 0.166203(18) 0.29231(4) 0.18874(2) 0.00961(5) Uani d . 1 . .
Te Te32 0.484374(17) -0.71586(4) 0.16415(2) 0.00881(5) Uani d . 1 . .
Te Te33 -0.135518(18) 0.20484(4) 0.17816(2) 0.00954(5) Uani d . 1 . .
Ca Ca11 -0.08144(6) -0.27329(13) 0.12007(7) 0.01162(15) Uani d . 1 . .
Ca Ca12 0.24491(6) -0.19030(13) 0.14120(8) 0.01207(15) Uani d . 1 . .
Ca Ca13 0.59098(5) -0.24723(13) 0.13901(7) 0.01082(14) Uani d . 1 . .
Ca Ca21 -0.07698(6) -0.24974(13) 0.62743(7) 0.01154(15) Uani d . 1 . .
Ca Ca22 0.26423(6) -0.27067(13) 0.58572(7) 0.01073(14) Uani d . 1 . .
Ca Ca23 -0.43682(6) 0.78092(13) 0.61312(7) 0.01119(14) Uani d . 1 . .
Ca Ca31 0.02706(6) -0.24119(13) -0.03523(7) 0.01114(14) Uani d . 1 . .
Ca Ca32 0.36619(5) -0.25521(13) -0.03338(7) 0.00980(14) Uani d . 1 . .
Ca Ca33 0.67453(5) -0.25576(13) -0.05517(7) 0.00966(14) Uani d . 1 . .
O O11 0.2297(2) -0.0248(5) -0.2313(3) 0.0135(5) Uani d . 1 . .
O O12 0.54063(19) 0.0478(5) -0.2250(3) 0.0131(5) Uani d . 1 . .
O O13 -0.12039(19) 0.0438(4) 0.7921(2) 0.0113(5) Uani d . 1 . .
O O21 0.08570(19) 0.4643(4) -0.2025(3) 0.0146(6) Uani d . 1 . .
O O22 0.43455(19) 0.4004(4) -0.4075(2) 0.0125(5) Uani d . 1 . .
O O23 -0.17838(19) 0.4393(5) 0.8751(3) 0.0137(6) Uani d . 1 . .
O O31 0.2929(2) 0.0980(5) -0.0742(3) 0.0165(6) Uani d . 1 . .
O O32 0.49999(19) 0.4094(4) -0.1384(2) 0.0137(6) Uani d . 1 . .
O O33 -0.26654(19) 0.4335(5) 0.6247(3) 0.0148(6) Uani d . 1 . .
O O41 0.0002(2) -0.2699(5) 0.3061(3) 0.0215(7) Uani d . 1 . .
O O42 0.3685(2) -0.3277(6) 0.3173(3) 0.0347(9) Uani d . 1 . .
O O43 -0.4000(2) 0.9470(5) 0.3196(3) 0.0164(6) Uani d . 1 . .
O O51 0.0606(2) -0.5055(5) 0.5146(3) 0.0195(6) Uani d . 1 . .
O O52 0.2451(2) -0.0619(5) 0.4909(3) 0.0160(6) Uani d . 1 . .
O O53 -0.29918(19) 0.5144(5) 0.3289(3) 0.0136(6) Uani d . 1 . .
O O61 -0.0974(2) -0.0269(5) 0.5168(3) 0.0185(6) Uani d . 1 . .
O O62 0.2871(2) 0.0857(6) 0.4312(3) 0.0271(7) Uani d . 1 . .
O O63 -0.40732(19) 0.8901(4) 0.5253(3) 0.0124(5) Uani d . 1 . .
O O71 0.05739(18) 0.5182(4) 0.0545(2) 0.0103(5) Uani d . 1 . .
O O72 0.38515(19) -0.4856(4) 0.0285(2) 0.0118(5) Uani d . 1 . .
O O73 -0.2543(2) 0.5052(5) 0.1022(3) 0.0192(6) Uani d . 1 . .
O O81 0.2401(2) 0.0279(5) 0.0771(3) 0.0164(6) Uani d . 1 . .
O O82 0.54538(18) -0.9706(4) 0.0497(2) 0.0110(5) Uani d . 1 . .
O O83 -0.1403(2) 0.0404(5) 0.0630(3) 0.0199(6) Uani d . 1 . .
O O91 0.1139(2) 0.2488(5) 0.2142(3) 0.0140(6) Uani d . 1 . .
O O92 0.3953(2) -0.6575(5) 0.1835(3) 0.0139(6) Uani d . 1 . .
O O93 -0.04552(19) 0.0924(5) 0.1091(3) 0.0145(6) Uani d . 1 . .

loop_
_atom_site_aniso_label
_atom_site_aniso_U_11
_atom_site_aniso_U_22
_atom_site_aniso_U_33
_atom_site_aniso_U_12
_atom_site_aniso_U_13
_atom_site_aniso_U_23
Te11 0.00989(11) 0.00991(11) 0.01050(12) -0.00790(10) 0.00286(9) 0.00005(9)
Te12 0.00835(11) 0.00953(11) 0.00814(11) -0.00724(10) 0.00169(8) 0.00014(8)
Te13 0.00768(10) 0.00788(10) 0.00842(11) -0.00613(10) 0.00162(8) 0.00033(8)
Te21 0.01231(12) 0.01573(12) 0.01024(12) -0.01180(11) 0.00279(9) -0.00150(9)
Te22 0.01309(12) 0.01574(12) 0.01100(12) -0.01226(11) 0.00167(9) -0.00044(9)
Te23 0.00848(11) 0.00941(11) 0.01061(12) -0.00686(10) 0.00145(9) 0.00096(9)
Te31 0.00933(11) 0.00968(11) 0.00977(12) -0.00775(10) 0.00179(9) 0.00077(8)
Te32 0.00840(11) 0.00843(10) 0.00936(12) -0.00690(10) 0.00184(8) 0.00014(8)
Te33 0.00831(11) 0.00845(10) 0.00918(12) -0.00645(10) 0.00152(9) 0.00055(8)
Ca11 0.0129(4) 0.0119(3) 0.0126(4) -0.0105(3) 0.0047(3) -0.0019(3)
Ca12 0.0100(3) 0.0113(3) 0.0133(4) -0.0084(3) 0.0020(3) 0.0014(3)
Ca13 0.0101(3) 0.0107(3) 0.0104(4) -0.0082(3) 0.0027(3) 0.0001(3)
Ca21 0.0106(3) 0.0099(3) 0.0106(4) -0.0076(3) 0.0027(3) 0.0007(3)
Ca22 0.0117(3) 0.0100(3) 0.0097(4) -0.0089(3) 0.0012(3) 0.0008(3)
Ca23 0.0101(3) 0.0121(3) 0.0091(4) -0.0088(3) 0.0016(3) 0.0005(3)
Ca31 0.0118(3) 0.0101(3) 0.0106(4) -0.0091(3) 0.0002(3) 0.0017(3)
Ca32 0.0092(3) 0.0086(3) 0.0101(4) -0.0069(3) 0.0031(3) -0.0004(3)
Ca33 0.0086(3) 0.0091(3) 0.0106(4) -0.0071(3) 0.0021(3) 0.0004(3)
O11 0.0158(14) 0.0148(13) 0.0117(14) -0.0134(13) 0.0026(11) -0.0016(10)
O12 0.0106(13) 0.0127(13) 0.0143(14) -0.0087(12) 0.0028(11) 0.0025(10)
O13 0.0124(13) 0.0124(12) 0.0128(14) -0.0110(12) -0.0005(10) 0.0032(10)
O21 0.0114(13) 0.0106(13) 0.0164(15) -0.0076(12) 0.0066(11) -0.0017(11)
O22 0.0093(12) 0.0092(12) 0.0113(13) -0.0067(11) -0.0004(10) 0.0017(10)
O23 0.0132(13) 0.0122(13) 0.0125(14) -0.0103(12) 0.0043(11) -0.0033(10)
O31 0.0198(15) 0.0211(15) 0.0126(14) -0.0184(14) -0.0033(11) 0.0041(11)
O32 0.0112(13) 0.0102(12) 0.0126(14) -0.0078(12) 0.0048(11) -0.0034(10)
O33 0.0084(12) 0.0121(13) 0.0106(14) -0.0067(12) -0.0005(10) 0.0013(10)
O41 0.0215(16) 0.0253(16) 0.0103(15) -0.0182(15) 0.0039(12) -0.0009(12)
O42 0.0167(16) 0.0310(19) 0.0218(18) -0.0161(16) 0.0051(14) -0.0110(14)
O43 0.0194(15) 0.0146(13) 0.0100(14) -0.0134(13) -0.0013(11) 0.0045(11)
O51 0.0242(16) 0.0154(14) 0.0158(15) -0.0153(14) 0.0077(12) -0.0016(11)
O52 0.0132(13) 0.0152(13) 0.0210(16) -0.0112(12) 0.0005(11) 0.0072(11)
O53 0.0151(13) 0.0131(13) 0.0120(14) -0.0117(12) 0.0014(11) 0.0011(10)
O61 0.0098(13) 0.0136(14) 0.0197(16) -0.0077(12) 0.0048(11) -0.0025(11)
O62 0.0372(19) 0.0377(19) 0.0264(18) -0.0348(18) -0.0046(15) 0.0113(15)
O63 0.0109(13) 0.0099(12) 0.0154(14) -0.0080(12) 0.0052(11) -0.0011(10)
O71 0.0099(12) 0.0101(12) 0.0089(13) -0.0078(11) -0.0006(10) 0.0036(10)
O72 0.0104(12) 0.0100(12) 0.0117(13) -0.0079(11) 0.0006(10) 0.0021(10)
O73 0.0104(13) 0.0114(13) 0.0232(17) -0.0054(12) 0.0030(12) 0.0077(12)
O81 0.0162(14) 0.0084(12) 0.0223(16) -0.0088(12) 0.0125(12) -0.0058(11)
O82 0.0102(12) 0.0069(11) 0.0088(13) -0.0057(11) 0.0036(10) -0.0012(9)
O83 0.0235(16) 0.0203(15) 0.0178(16) -0.0194(14) -0.0033(12) 0.0047(12)
O91 0.0184(14) 0.0190(14) 0.0142(14) -0.0167(13) 0.0075(11) -0.0032(11)
O92 0.0172(14) 0.0198(14) 0.0142(14) -0.0165(13) 0.0036(11) 0.0011(11)
O93 0.0104(13) 0.0162(13) 0.0188(15) -0.0109(12) 0.0042(11) 0.0006(11)

loop_
_atom_type_symbol
_atom_type_description
_atom_type_scat_dispersion_real
_atom_type_scat_dispersion_imag
_atom_type_scat_source
O O 0.0106 0.0060 'International Tables Vol C Tables 4.2.6.8 and 6.1.1.4'
Ca Ca 0.2262 0.3064 'International Tables Vol C Tables 4.2.6.8 and 6.1.1.4'
Te Te -0.5308 1.6751 'International Tables Vol C Tables 4.2.6.8 and 6.1.1.4'

loop_
_geom_angle_atom_site_label_1
_geom_angle_atom_site_label_2
_geom_angle_atom_site_label_3
_geom_angle_site_symmetry_1
_geom_angle_site_symmetry_3
_geom_angle
_geom_angle_publ_flag
O31 Te11 O21 . . 101.01(12) y
O31 Te11 O11 . . 91.91(12) y
O21 Te11 O11 . . 95.22(12) y
O22 Te12 O32 . . 99.78(11) y
O22 Te12 O12 . . 103.99(11) y
O32 Te12 O12 . . 97.01(12) y
O33 Te13 O23 . . 100.92(11) y
O33 Te13 O13 . . 96.53(12) y
O23 Te13 O13 . . 99.20(11) y
O41 Te21 O51 . . 103.74(13) y
O41 Te21 O61 . . 102.20(13) y
O51 Te21 O61 . . 91.92(13) y
O42 Te22 O62 . . 98.63(15) y
O42 Te22 O52 . . 99.34(14) y
O62 Te22 O52 . . 99.17(13) y
O63 Te23 O43 . . 91.67(12) y
O63 Te23 O53 . . 102.86(11) y
O43 Te23 O53 . . 91.91(11) y
O63 Te23 O62 . 2_566 91.47(11) y
O43 Te23 O62 . 2_566 86.54(11) y
O53 Te23 O62 . 2_566 165.63(11) y
O63 Te23 Ca13 . 1_465 101.63(8) n
O91 Te31 O81 . . 90.74(12) y
O91 Te31 O71 . . 94.09(11) y
O81 Te31 O71 . . 93.73(12) y
O82 Te32 O92 . . 95.88(12) y
O82 Te32 O72 . . 92.27(11) y
O92 Te32 O72 . . 89.74(11) y
O73 Te33 O83 . . 98.42(13) y
O73 Te33 O93 . . 100.16(12) y
O83 Te33 O93 . . 94.83(13) y
O41 Ca11 O83 . . 80.86(10) n
O41 Ca11 O71 . 2 144.50(10) n
O83 Ca11 O71 . 2 115.83(9) n
O41 Ca11 O71 . 1_545 76.71(10) n
O83 Ca11 O71 . 1_545 76.07(9) n
O71 Ca11 O71 2 1_545 77.56(10) n
O41 Ca11 O21 . 2 101.72(10) n
O83 Ca11 O21 . 2 157.33(10) n
O71 Ca11 O21 2 2 75.03(9) n
O71 Ca11 O21 1_545 2 126.56(9) n
O41 Ca11 O11 . 2 89.14(10) n
O83 Ca11 O11 . 2 92.46(10) n
O71 Ca11 O11 2 2 119.23(9) n
O71 Ca11 O11 1_545 2 162.92(9) n
O21 Ca11 O11 2 2 65.23(8) n
O41 Ca11 O81 . 2 148.25(10) n
O83 Ca11 O81 . 2 71.83(9) n
O71 Ca11 O81 2 2 65.16(8) n
O71 Ca11 O81 1_545 2 110.92(9) n
O21 Ca11 O81 2 2 97.65(9) n
O11 Ca11 O81 2 2 76.44(8) n
O41 Ca11 O91 . 1_545 69.45(9) n
O83 Ca11 O91 . 1_545 132.77(9) n
O71 Ca11 O91 2 1_545 77.04(8) n
O71 Ca11 O91 1_545 1_545 62.14(8) n
O21 Ca11 O91 2 1_545 67.46(8) n
O11 Ca11 O91 2 1_545 121.89(8) n
O81 Ca11 O91 2 1_545 141.98(8) n
O42 Ca12 O83 . 2 160.80(12) n
O42 Ca12 O13 . 2_556 110.53(11) n
O83 Ca12 O13 2 2_556 87.28(10) n
O42 Ca12 O81 . . 86.40(12) n
O83 Ca12 O81 2 . 76.08(10) n
O13 Ca12 O81 2_556 . 131.32(9) n
O42 Ca12 O72 . . 81.31(10) n
O83 Ca12 O72 2 . 85.96(10) n
O13 Ca12 O72 2_556 . 152.18(9) n
O81 Ca12 O72 . . 72.69(8) n
O42 Ca12 O91 . . 92.16(10) n
O83 Ca12 O91 2 . 87.11(10) n
O13 Ca12 O91 2_556 . 70.23(9) n
O81 Ca12 O91 . . 63.62(8) n
O72 Ca12 O91 . . 136.16(9) n
O42 Ca12 O92 . . 68.77(11) n
O83 Ca12 O92 2 . 117.33(10) n
O13 Ca12 O92 2_556 . 97.69(8) n
O81 Ca12 O92 . . 130.68(9) n
O72 Ca12 O92 . . 62.19(8) n
O91 Ca12 O92 . . 152.83(9) n
O53 Ca13 O73 1_645 1_645 81.23(9) n
O53 Ca13 O82 1_645 2_645 159.11(10) n
O73 Ca13 O82 1_645 2_645 114.22(9) n
O53 Ca13 O82 1_645 1_565 133.84(9) n
O73 Ca13 O82 1_645 1_565 75.76(9) n
O82 Ca13 O82 2_645 1_565 66.09(11) n
O53 Ca13 O12 1_645 2_655 85.19(9) n
O73 Ca13 O12 1_645 2_655 166.39(9) n
O82 Ca13 O12 2_645 2_655 79.17(9) n
O82 Ca13 O12 1_565 2_655 113.72(9) n
O53 Ca13 O43 1_645 1_645 68.23(9) n
O73 Ca13 O43 1_645 1_645 89.56(10) n
O82 Ca13 O43 2_645 1_645 123.24(9) n
O82 Ca13 O43 1_565 1_645 72.10(9) n
O12 Ca13 O43 2_655 1_645 84.52(10) n
O53 Ca13 O72 1_645 2_645 103.43(9) n
O73 Ca13 O72 1_645 2_645 82.93(10) n
O82 Ca13 O72 2_645 2_645 66.67(8) n
O82 Ca13 O72 1_565 2_645 112.57(9) n
O12 Ca13 O72 2_655 2_645 101.24(9) n
O43 Ca13 O72 1_645 2_645 169.65(9) n
O51 Ca21 O91 2_546 2_556 96.94(10) n
O51 Ca21 O52 2_546 2_556 83.15(10) n
O91 Ca21 O52 2_556 2_556 92.94(10) n
O51 Ca21 O13 2_546 . 168.64(10) n
O91 Ca21 O13 2_556 . 73.67(9) n
O52 Ca21 O13 2_556 . 90.85(9) n
O51 Ca21 O61 2_546 . 111.22(10) n
O91 Ca21 O61 2_556 . 147.60(10) n
O52 Ca21 O61 2_556 . 75.52(9) n
O13 Ca21 O61 . . 76.30(9) n
O51 Ca21 O21 2_546 1_546 104.73(10) n
O91 Ca21 O21 2_556 1_546 76.31(9) n
O52 Ca21 O21 2_556 1_546 167.23(9) n
O13 Ca21 O21 . 1_546 79.62(9) n
O61 Ca21 O21 . 1_546 109.94(9) n
O51 Ca21 O51 2_546 . 73.06(12) n
O91 Ca21 O51 2_556 . 144.56(10) n
O52 Ca21 O51 2_556 . 118.57(10) n
O13 Ca21 O51 . . 118.29(9) n
O61 Ca21 O51 . . 63.01(9) n
O21 Ca21 O51 1_546 . 73.79(9) n
O53 Ca22 O61 2_556 2_556 103.18(10) n
O53 Ca22 O52 2_556 . 173.61(10) n
O61 Ca22 O52 2_556 . 81.25(10) n
O53 Ca22 O22 2_556 1_546 87.86(9) n
O61 Ca22 O22 2_556 1_546 154.19(10) n
O52 Ca22 O22 . 1_546 86.26(10) n
O53 Ca22 O11 2_556 1_556 100.08(10) n
O61 Ca22 O11 2_556 1_556 93.72(10) n
O52 Ca22 O11 . 1_556 84.09(10) n
O22 Ca22 O11 1_546 1_556 107.42(10) n
O53 Ca22 O33 2_556 2_556 89.47(10) n
O61 Ca22 O33 2_556 2_556 75.55(10) n
O52 Ca22 O33 . 2_556 87.18(10) n
O22 Ca22 O33 1_546 2_556 81.38(9) n
O11 Ca22 O33 1_556 2_556 167.11(9) n
O33 Ca23 O63 . . 75.45(9) n
O33 Ca23 O63 . 2_476 142.13(10) n
O63 Ca23 O63 . 2_476 76.16(10) n
O33 Ca23 O92 . 2_556 85.54(10) n
O63 Ca23 O92 . 2_556 138.09(10) n
O63 Ca23 O92 2_476 2_556 132.16(10) n
O33 Ca23 O22 . 2_565 81.01(10) n
O63 Ca23 O22 . 2_565 90.25(9) n
O63 Ca23 O22 2_476 2_565 74.56(9) n
O92 Ca23 O22 2_556 2_565 123.62(9) n
O33 Ca23 O12 . 1_466 103.30(10) n
O63 Ca23 O12 . 1_466 74.20(9) n
O63 Ca23 O12 2_476 1_466 92.46(9) n
O92 Ca23 O12 2_556 1_466 74.43(9) n
O22 Ca23 O12 2_565 1_466 161.92(9) n
O33 Ca23 O43 . 2_476 152.55(9) n
O63 Ca23 O43 . 2_476 130.39(9) n
O63 Ca23 O43 2_476 2_476 63.65(9) n
O92 Ca23 O43 2_556 2_476 68.73(9) n
O22 Ca23 O43 2_565 2_476 104.88(9) n
O12 Ca23 O43 1_466 2_476 79.52(9) n
O71 Ca31 O93 1_545 2 164.16(9) n
O71 Ca31 O21 1_545 1_545 77.90(9) n
O93 Ca31 O21 2 1_545 97.86(10) n
O71 Ca31 O93 1_545 . 108.81(9) n
O93 Ca31 O93 2 . 76.76(10) n
O21 Ca31 O93 1_545 . 172.15(9) n
O71 Ca31 O13 1_545 1_554 119.47(9) n
O93 Ca31 O13 2 1_554 74.54(9) n
O21 Ca31 O13 1_545 1_554 82.92(9) n
O93 Ca31 O13 . 1_554 90.08(9) n
O71 Ca31 O23 1_545 2_556 84.99(9) n
O93 Ca31 O23 2 2_556 81.51(9) n
O21 Ca31 O23 1_545 2_556 105.89(9) n
O93 Ca31 O23 . 2_556 79.20(9) n
O13 Ca31 O23 1_554 2_556 155.46(9) n
O71 Ca31 O83 1_545 . 66.92(8) n
O93 Ca31 O83 2 . 127.03(9) n
O21 Ca31 O83 1_545 . 120.08(9) n
O93 Ca31 O83 . . 60.94(8) n
O13 Ca31 O83 1_554 . 75.13(8) n
O23 Ca31 O83 2_556 . 116.94(9) n
O81 Ca32 O72 . . 80.04(9) n
O81 Ca32 O32 . 1_545 169.99(10) n
O72 Ca32 O32 . 1_545 89.95(9) n
O81 Ca32 O32 . 2_655 99.56(10) n
O72 Ca32 O32 . 2_655 91.92(10) n
O32 Ca32 O32 1_545 2_655 81.02(10) n
O81 Ca32 O31 . . 80.73(10) n
O72 Ca32 O31 . . 160.33(10) n
O32 Ca32 O31 1_545 . 109.22(10) n
O32 Ca32 O31 2_655 . 95.33(9) n
O81 Ca32 O11 . . 86.02(10) n
O72 Ca32 O11 . . 108.41(9) n
O32 Ca32 O11 1_545 . 96.89(9) n
O32 Ca32 O11 2_655 . 159.59(10) n
O31 Ca32 O11 . . 66.02(9) n
O81 Ca32 Te11 . . 87.16(7) n
O82 Ca33 O73 1_565 1_645 80.45(9) n
O82 Ca33 O23 1_565 1_644 169.95(10) n
O73 Ca33 O23 1_645 1_644 92.88(10) n
O82 Ca33 O31 1_565 2_655 81.51(10) n
O73 Ca33 O31 1_645 2_655 95.90(10) n
O23 Ca33 O31 1_644 2_655 91.78(10) n
O82 Ca33 O12 1_565 . 81.92(9) n
O73 Ca33 O12 1_645 . 154.38(10) n
O23 Ca33 O12 1_644 . 106.72(9) n
O31 Ca33 O12 2_655 . 99.72(10) n
O82 Ca33 O92 1_565 2_645 87.22(9) n
O73 Ca33 O92 1_645 2_645 86.31(10) n
O23 Ca33 O92 1_644 2_645 99.93(9) n
O31 Ca33 O92 2_655 2_645 167.97(10) n
O12 Ca33 O92 . 2_645 74.38(9) n
Te11 O11 Ca22 . 1_554 119.18(12) n
Te11 O11 Ca32 . . 98.72(11) n
Ca22 O11 Ca32 1_554 . 114.42(10) n
Te11 O11 Ca11 . 2 96.62(10) n
Ca22 O11 Ca11 1_554 2 125.85(11) n
Ca32 O11 Ca11 . 2 96.72(9) n
Te12 O12 Ca33 . . 118.26(13) n
Te12 O12 Ca13 . 2_655 127.94(12) n
Ca33 O12 Ca13 . 2_655 93.47(9) n
Te12 O12 Ca23 . 1_644 115.87(12) n
Ca33 O12 Ca23 . 1_644 94.81(9) n
Ca13 O12 Ca23 2_655 1_644 99.75(10) n
Te13 O13 Ca12 . 2_556 125.35(12) n
Te13 O13 Ca31 . 1_556 116.49(12) n
Ca12 O13 Ca31 2_556 1_556 101.72(9) n
Te13 O13 Ca21 . . 112.08(12) n
Ca12 O13 Ca21 2_556 . 98.20(9) n
Ca31 O13 Ca21 1_556 . 98.50(9) n
Te11 O21 Ca31 . 1_565 128.40(14) n
Te11 O21 Ca11 . 2 99.90(11) n
Ca31 O21 Ca11 1_565 2 99.69(10) n
Te11 O21 Ca21 . 1_564 124.55(13) n
Ca31 O21 Ca21 1_565 1_564 97.61(9) n
Ca11 O21 Ca21 2 1_564 100.71(10) n
Te12 O22 Ca22 . 1_564 131.96(13) n
Te12 O22 Ca23 . 2_565 116.95(12) n
Ca22 O22 Ca23 1_564 2_565 97.73(10) n
Te13 O23 Ca33 . 1_466 128.44(13) n
Te13 O23 Ca31 . 2_556 109.72(11) n
Ca33 O23 Ca31 1_466 2_556 117.86(11) n
Te11 O31 Ca33 . 2_655 130.24(13) n
Te11 O31 Ca32 . . 101.53(11) n
Ca33 O31 Ca32 2_655 . 128.09(12) n
Te12 O32 Ca32 . 1_565 147.19(14) n
Te12 O32 Ca32 . 2_655 111.82(12) n
Ca32 O32 Ca32 1_565 2_655 98.98(10) n
Te13 O33 Ca23 . . 144.92(14) n
Te13 O33 Ca22 . 2_556 115.35(12) n
Ca23 O33 Ca22 . 2_556 99.43(10) n
Te21 O41 Ca11 . . 142.25(16) n
Te22 O42 Ca12 . . 128.09(15) n
Te23 O43 Ca13 . 1_465 98.96(11) n
Te23 O43 Ca23 . 2_476 96.34(11) n
Ca13 O43 Ca23 1_465 2_476 94.75(10) n
Te21 O51 Ca21 . 2_546 129.25(14) n
Te21 O51 Ca21 . . 101.13(11) n
Ca21 O51 Ca21 2_546 . 106.94(12) n
Te22 O52 Ca22 . . 122.37(13) n
Te22 O52 Ca21 . 2_556 130.82(13) n
Ca22 O52 Ca21 . 2_556 104.10(11) n
Te23 O53 Ca22 . 2_556 117.59(12) n
Te23 O53 Ca13 . 1_465 100.86(11) n
Ca22 O53 Ca13 2_556 1_465 132.73(12) n
Te21 O61 Ca22 . 2_556 141.30(15) n
Te21 O61 Ca21 . . 101.02(11) n
Ca22 O61 Ca21 2_556 . 99.06(11) n
Te22 O62 Te23 . 2_566 127.26(15) n
Te23 O63 Ca23 . . 131.61(12) n
Te23 O63 Ca23 . 2_476 107.15(12) n
Ca23 O63 Ca23 . 2_476 103.84(10) n
Te31 O71 Ca31 . 1_565 125.15(13) n
Te31 O71 Ca11 . 2 102.78(11) n
Ca31 O71 Ca11 1_565 2 105.13(10) n
Te31 O71 Ca11 . 1_565 102.09(11) n
Ca31 O71 Ca11 1_565 1_565 116.36(10) n
Ca11 O71 Ca11 2 1_565 102.43(10) n
Te32 O72 Ca32 . . 127.15(13) n
Te32 O72 Ca12 . . 94.22(10) n
Ca32 O72 Ca12 . . 103.25(10) n
Te32 O72 Ca13 . 2_645 95.97(10) n
Ca32 O72 Ca13 . 2_645 116.98(11) n
Ca12 O72 Ca13 . 2_645 118.44(11) n
Te33 O73 Ca33 . 1_465 143.28(15) n
Te33 O73 Ca13 . 1_465 118.85(13) n
Ca33 O73 Ca13 1_465 1_465 96.81(10) n
Te31 O81 Ca32 . . 149.57(15) n
Te31 O81 Ca12 . . 101.17(11) n
Ca32 O81 Ca12 . . 103.88(10) n
Te31 O81 Ca11 . 2 93.79(10) n
Ca32 O81 Ca11 . 2 100.05(10) n
Ca12 O81 Ca11 . 2 96.85(10) n
Te32 O82 Ca33 . 1_545 140.96(14) n
Te32 O82 Ca13 . 2_645 99.84(10) n
Ca33 O82 Ca13 1_545 2_645 97.56(9) n
Te32 O82 Ca13 . 1_545 107.67(11) n
Ca33 O82 Ca13 1_545 1_545 96.55(9) n
Ca13 O82 Ca13 2_645 1_545 113.91(11) n
Te33 O83 Ca12 . 2 122.43(13) n
Te33 O83 Ca11 . . 124.61(14) n
Ca12 O83 Ca11 2 . 110.78(12) n
Te33 O83 Ca31 . . 92.90(11) n
Ca12 O83 Ca31 2 . 91.80(10) n
Ca11 O83 Ca31 . . 100.09(10) n
Te31 O91 Ca21 . 2_556 141.98(14) n
Te31 O91 Ca12 . . 98.76(11) n
Ca21 O91 Ca12 2_556 . 99.57(10) n
Te31 O91 Ca11 . 1_565 88.32(10) n
Ca21 O91 Ca11 2_556 1_565 98.02(9) n
Ca12 O91 Ca11 . 1_565 140.60(11) n
Te32 O92 Ca23 . 2_556 114.24(13) n
Te32 O92 Ca33 . 2_645 134.93(13) n
Ca23 O92 Ca33 2_556 2_645 96.95(9) n
Te32 O92 Ca12 . . 89.47(10) n
Ca23 O92 Ca12 2_556 . 118.69(11) n
Ca33 O92 Ca12 2_645 . 103.68(10) n
Te33 O93 Ca31 . 2 140.02(14) n
Te33 O93 Ca31 . . 109.43(12) n
Ca31 O93 Ca31 2 . 103.24(10) n

loop_
_geom_bond_atom_site_label_1
_geom_bond_atom_site_label_2
_geom_bond_site_symmetry_2
_geom_bond_distance
_geom_bond_publ_flag
Te11 O31 . 1.856(3) y
Te11 O21 . 1.871(3) y
Te11 O11 . 1.890(3) y
Te11 Ca32 . 3.3525(11) n
Te11 Ca11 2 3.4006(8) n
Te11 Ca22 1_554 3.7089(9) n
Te11 Ca33 2_655 3.7897(10) n
Te12 O22 . 1.864(3) y
Te12 O32 . 1.881(3) y
Te12 O12 . 1.889(3) y
Te12 Ca32 2_655 3.5460(9) n
Te12 Ca23 2_565 3.6962(10) n
Te12 Ca33 . 3.7226(10) n
Te12 Ca23 1_644 3.7279(8) n
Te12 Ca22 1_564 3.8365(11) n
Te13 O33 . 1.857(3) y
Te13 O23 . 1.881(3) y
Te13 O13 . 1.893(2) y
Te13 Ca31 2_556 3.5687(10) n
Te13 Ca22 2_556 3.6261(10) n
Te13 Ca21 . 3.6510(8) n
Te13 Ca31 1_556 3.7013(11) n
Te13 Ca33 1_466 3.7798(11) n
Te21 O41 . 1.837(3) y
Te21 O51 . 1.846(3) y
Te21 O61 . 1.859(3) y
Te21 Ca21 . 3.4270(8) n
Te21 Ca21 2_546 3.7557(9) n
Te22 O42 . 1.841(3) y
Te22 O62 . 1.850(3) y
Te22 O52 . 1.854(3) y
Te22 Ca22 . 3.6623(8) n
Te22 Ca12 . 3.7444(10) n
Te23 O63 . 1.858(3) y
Te23 O43 . 1.866(3) y
Te23 O53 . 1.909(3) y
Te23 O62 2_566 2.487(3) y
Te23 Ca13 1_465 3.3141(10) n
Te23 Ca23 2_476 3.4201(8) n
Te23 Ca22 2_556 3.5902(8) n
Te31 O91 . 1.866(3) y
Te31 O81 . 1.879(3) y
Te31 O71 . 1.886(2) y
Te31 Ca11 1_565 3.3634(9) n
Te31 Ca11 2 3.3706(9) n
Te31 Ca12 . 3.3949(8) n
Te31 Ca31 1_565 3.7816(10) n
Te32 O82 . 1.864(2) y
Te32 O92 . 1.892(3) y
Te32 O72 . 1.900(3) y
Te32 Ca12 . 3.2551(8) n
Te32 Ca13 2_645 3.3021(9) n
Te32 Ca13 1_545 3.4838(8) n
Te32 Ca23 2_556 3.6080(8) n
Te32 Ca32 . 3.7664(9) n
Te33 O73 . 1.844(3) y
Te33 O83 . 1.853(3) y
Te33 O93 . 1.876(3) y
Te33 Ca31 . 3.5332(11) n
Te33 Ca12 2 3.6716(10) n
Te33 Ca13 1_465 3.6784(8) n
Te33 Ca11 . 3.7446(8) n
Ca11 O41 . 2.345(3) y
Ca11 O83 . 2.368(3) y
Ca11 O71 2 2.407(3) y
Ca11 O71 1_545 2.418(3) y
Ca11 O21 2 2.536(3) y
Ca11 O11 2 2.617(3) y
Ca11 O81 2 2.677(3) y
Ca11 O91 1_545 2.853(3) y
Ca11 Te31 1_545 3.3634(9) n
Ca11 Te31 2 3.3706(9) n
Ca11 Te11 2 3.4005(8) n
Ca12 O42 . 2.317(3) y
Ca12 O83 2 2.329(3) y
Ca12 O13 2_556 2.438(3) y
Ca12 O81 . 2.487(3) y
Ca12 O72 . 2.507(3) y
Ca12 O91 . 2.566(3) y
Ca12 O92 . 2.666(3) y
Ca12 Te33 2 3.6716(10) n
Ca12 Ca21 2_556 3.7258(13) n
Ca13 O53 1_645 2.373(3) y
Ca13 O73 1_645 2.415(3) y
Ca13 O82 2_645 2.426(3) y
Ca13 O82 1_565 2.431(3) y
Ca13 O12 2_655 2.448(3) y
Ca13 O43 1_645 2.464(3) y
Ca13 O72 2_645 2.510(3) y
Ca13 Te32 2_645 3.3021(9) n
Ca13 Te23 1_645 3.3141(10) n
Ca13 Te32 1_565 3.4839(8) n
Ca13 Ca33 . 3.5327(11) n
Ca13 Ca33 2_655 3.5561(11) n
Ca21 O51 2_546 2.305(3) y
Ca21 O91 2_556 2.308(3) y
Ca21 O52 2_556 2.371(3) y
Ca21 O13 . 2.490(3) y
Ca21 O61 . 2.545(3) y
Ca21 O21 1_546 2.545(3) y
Ca21 O51 . 2.553(3) y
Ca21 Ca22 2_556 3.6975(13) n
Ca21 Ca12 2_556 3.7257(13) n
Ca21 Ca31 1_556 3.7402(12) n
Ca22 O53 2_556 2.282(3) y
Ca22 O61 2_556 2.311(3) y
Ca22 O52 . 2.318(3) y
Ca22 O22 1_546 2.331(3) y
Ca22 O11 1_556 2.400(3) y
Ca22 O33 2_556 2.419(3) y
Ca22 Te23 2_556 3.5901(8) n
Ca22 Ca23 2_556 3.6072(13) n
Ca22 Te13 2_556 3.6261(10) n
Ca22 Ca21 2_556 3.6975(13) n
Ca22 Te11 1_556 3.7088(9) n
Ca23 O33 . 2.309(3) y
Ca23 O63 . 2.360(3) y
Ca23 O63 2_476 2.375(3) y
Ca23 O92 2_556 2.392(3) y
Ca23 O22 2_565 2.457(3) y
Ca23 O12 1_466 2.493(3) y
Ca23 O43 2_476 2.668(3) y
Ca23 Te23 2_476 3.4200(8) n
Ca23 Ca22 2_556 3.6073(13) n
Ca23 Te32 2_556 3.6080(8) n
Ca23 Ca33 1_466 3.6283(12) n
Ca23 Te12 2_565 3.6961(10) n
Ca31 O71 1_545 2.367(3) y
Ca31 O93 2 2.379(3) y
Ca31 O21 1_545 2.424(3) y
Ca31 O93 . 2.435(3) y
Ca31 O13 1_554 2.447(3) y
Ca31 O23 2_556 2.463(3) y
Ca31 O83 . 2.916(3) y
Ca31 Te13 2_556 3.5687(10) n
Ca31 Te13 1_554 3.7013(11) n
Ca31 Ca21 1_554 3.7402(12) n
Ca31 Ca31 2 3.7733(15) n
Ca32 O81 . 2.301(3) y
Ca32 O72 . 2.301(3) y
Ca32 O32 1_545 2.358(3) y
Ca32 O32 2_655 2.387(3) y
Ca32 O31 . 2.446(3) y
Ca32 O11 . 2.497(3) y
Ca32 Te12 2_655 3.5461(9) n
Ca32 Ca32 2_645 3.6078(15) n
Ca32 Ca11 2 3.8230(11) n
Ca33 O82 1_565 2.301(3) y
Ca33 O73 1_645 2.307(3) y
Ca33 O23 1_644 2.311(3) y
Ca33 O31 2_655 2.316(3) y
Ca33 O12 . 2.435(3) y
Ca33 O92 2_645 2.454(3) y
Ca33 Ca13 2_655 3.5563(11) n
Ca33 Ca23 1_644 3.6284(12) n
Ca33 Te13 1_644 3.7797(11) n
Ca33 Te11 2_655 3.7897(10) n
